data_4304108
loop_
_publ_author_name
'Shigehisa Akine'
'Ayako Akimoto'
'Takuya Shiga'
'Hiroki Oshio'
'Tatsuya Nabeshima'

_publ_section_title
;
Synthesis, Stability, and Complexation Behavior of Isolable Salen-Type
N2S2 and N2SO Ligands Based on Thiol and Oxime Functionalities
;
_journal_name_full 'Inorganic Chemistry'
_journal_page_first 875
_journal_page_last 885
_journal_paper_doi 10.1021/ic701525c
_journal_volume 47
_journal_year 2008
_chemical_formula_moiety C42H47N5Ni4O16
_chemical_formula_sum 'C42 H47 N5 Ni4 O16'
_chemical_formula_weight 1112.69
_chemical_name_common '[L2(LH)2Ni4(OAc)2](MeCN)'
_chemical_name_systematic
; 
 ? 
;
_space_group_IT_number 14
_symmetry_cell_setting monoclinic
_symmetry_space_group_name_Hall '-P 2yn'
_symmetry_space_group_name_H-M 'P 1 21/n 1'
_atom_sites_solution_hydrogens geom
_atom_sites_solution_primary direct
_atom_sites_solution_secondary difmap
_audit_creation_method SHELXL-97
_cell_angle_alpha 90.00
_cell_angle_beta 90.773(12)
_cell_angle_gamma 90.00
_cell_formula_units_Z 4
_cell_length_a 10.914(3)
_cell_length_b 24.008(7)
_cell_length_c 16.826(5)
_cell_measurement_reflns_used 37333
_cell_measurement_temperature 120
_cell_measurement_theta_max 26.00
_cell_measurement_theta_min 3.15
_cell_volume 4408(2)
_computing_cell_refinement 'Rapid AUTO (Rigaku Corp.)'
_computing_data_collection 'Rapid AUTO (Rigaku Corp.)'
_computing_data_reduction 'Rapid AUTO (Rigaku Corp.)'
_computing_molecular_graphics ORTEP-3
_computing_publication_material ORTEP-3
_computing_structure_refinement 'SHELXL-97 (Sheldrick, 1997)'
_computing_structure_solution 'DIRDIF99 (Beurskens et al., 1999)'
_diffrn_ambient_temperature 120
_diffrn_measured_fraction_theta_full 0.998
_diffrn_measured_fraction_theta_max 0.998
_diffrn_measurement_device_type 'Rigaku R-AXIS Rapid'
_diffrn_measurement_method IP
_diffrn_radiation_monochromator graphite
_diffrn_radiation_source 'fine-focus sealed tube'
_diffrn_radiation_type MoK\a
_diffrn_radiation_wavelength 0.71069
_diffrn_reflns_av_R_equivalents 0.1021
_diffrn_reflns_av_sigmaI/netI 0.0731
_diffrn_reflns_limit_h_max 13
_diffrn_reflns_limit_h_min -13
_diffrn_reflns_limit_k_max 29
_diffrn_reflns_limit_k_min -26
_diffrn_reflns_limit_l_max 20
_diffrn_reflns_limit_l_min -20
_diffrn_reflns_number 37333
_diffrn_reflns_theta_full 26.00
_diffrn_reflns_theta_max 26.00
_diffrn_reflns_theta_min 3.15
_diffrn_standards_decay_% 0
_diffrn_standards_interval_count 0
_diffrn_standards_interval_time 0
_diffrn_standards_number 0
_exptl_absorpt_coefficient_mu 1.761
_exptl_absorpt_correction_T_max 0.8436
_exptl_absorpt_correction_T_min 0.5393
_exptl_absorpt_correction_type multi-scan
_exptl_absorpt_process_details 'Rapid AUTO (Rigaku Corp.)'
_exptl_crystal_colour 'bluish green'
_exptl_crystal_density_diffrn 1.677
_exptl_crystal_density_method 'not measured'
_exptl_crystal_description prismatic
_exptl_crystal_F_000 2296
_exptl_crystal_size_max 0.40
_exptl_crystal_size_mid 0.10
_exptl_crystal_size_min 0.10
_refine_diff_density_max 1.272
_refine_diff_density_min -0.757
_refine_diff_density_rms 0.111
_refine_ls_extinction_method none
_refine_ls_goodness_of_fit_ref 1.022
_refine_ls_hydrogen_treatment mixed
_refine_ls_matrix_type full
_refine_ls_number_parameters 613
_refine_ls_number_reflns 8654
_refine_ls_number_restraints 2
_refine_ls_restrained_S_all 1.022
_refine_ls_R_factor_all 0.0864
_refine_ls_R_factor_gt 0.0532
_refine_ls_shift/su_max 0.000
_refine_ls_shift/su_mean 0.000
_refine_ls_structure_factor_coef Fsqd
_refine_ls_weighting_details 'calc w=1/[\s^2^(Fo^2^)+(0.0488P)^2^+9.3708P] where P=(Fo^2^+2Fc^2^)/3'
_refine_ls_weighting_scheme calc
_refine_ls_wR_factor_gt 0.1122
_refine_ls_wR_factor_ref 0.1305
_reflns_number_gt 6029
_reflns_number_total 8654
_reflns_threshold_expression >2sigma(I)
_cod_data_source_file ic701525c-file003_3.cif
_cod_data_source_block Ni4(L5)4
_cod_database_code 4304108

loop_
_symmetry_equiv_pos_as_xyz
'x, y, z'
'-x+1/2, y+1/2, -z+1/2'
'-x, -y, -z'
'x-1/2, -y-1/2, z-1/2'

loop_
_atom_site_label
_atom_site_type_symbol
_atom_site_fract_x
_atom_site_fract_y
_atom_site_fract_z
_atom_site_U_iso_or_equiv
_atom_site_adp_type
_atom_site_occupancy
_atom_site_symmetry_multiplicity
_atom_site_calc_flag
_atom_site_refinement_flags
_atom_site_disorder_assembly
_atom_site_disorder_group
Ni1 Ni 0.93095(5) 0.79415(3) -0.00866(3) 0.02277(15) Uani 1 1 d . . .
Ni2 Ni 0.98881(5) 0.74728(3) 0.17016(3) 0.02287(15) Uani 1 1 d . . .
Ni3 Ni 0.76307(5) 0.71332(2) 0.06443(3) 0.02266(15) Uani 1 1 d . . .
Ni4 Ni 0.80381(5) 0.83509(3) 0.14426(3) 0.02256(15) Uani 1 1 d . . .
C1 C 1.1382(4) 0.6953(2) -0.0277(3) 0.0266(11) Uani 1 1 d . . .
C2 C 1.0309(4) 0.6805(2) 0.0146(3) 0.0233(10) Uani 1 1 d . . .
C3 C 1.0013(4) 0.6242(2) 0.0195(3) 0.0277(11) Uani 1 1 d . . .
H1 H 0.9289 0.6134 0.0461 0.033 Uiso 1 1 calc R . .
C4 C 1.0758(5) 0.5834(2) -0.0139(3) 0.0359(12) Uani 1 1 d . . .
H2 H 1.0530 0.5453 -0.0106 0.043 Uiso 1 1 calc R . .
C5 C 1.1830(5) 0.5982(2) -0.0519(3) 0.0370(13) Uani 1 1 d . . .
H3 H 1.2346 0.5704 -0.0736 0.044 Uiso 1 1 calc R . .
C6 C 1.2133(5) 0.6529(2) -0.0578(3) 0.0326(12) Uani 1 1 d . . .
H4 H 1.2875 0.6628 -0.0830 0.039 Uiso 1 1 calc R . .
O1 O 0.9587(3) 0.71909(13) 0.04982(18) 0.0226(7) Uani 1 1 d . . .
C7 C 1.1758(4) 0.7515(2) -0.0477(3) 0.0279(11) Uani 1 1 d . . .
H5 H 1.2592 0.7574 -0.0607 0.034 Uiso 1 1 calc R . .
N1 N 1.1040(4) 0.79337(16) -0.0489(2) 0.0248(9) Uani 1 1 d . . .
O2 O 1.1665(3) 0.84149(14) -0.0763(2) 0.0315(8) Uani 1 1 d . . .
C8 C 1.0852(5) 0.8753(2) -0.1239(3) 0.0349(12) Uani 1 1 d . . .
H6 H 1.0370 0.8508 -0.1599 0.042 Uiso 1 1 calc R . .
H7 H 1.1347 0.9005 -0.1572 0.042 Uiso 1 1 calc R . .
C9 C 0.9988(5) 0.9095(2) -0.0755(3) 0.0366(13) Uani 1 1 d . . .
H8 H 1.0442 0.9271 -0.0308 0.044 Uiso 1 1 calc R . .
H9 H 0.9632 0.9395 -0.1090 0.044 Uiso 1 1 calc R . .
O3 O 0.9023(3) 0.87522(14) -0.0450(2) 0.0297(8) Uani 1 1 d D . .
H10 H 0.867(5) 0.893(2) -0.009(3) 0.044 Uiso 1 1 d D . .
C10 C 1.2071(4) 0.8358(2) 0.1231(3) 0.0265(11) Uani 1 1 d . . .
C11 C 1.0847(4) 0.8560(2) 0.1203(3) 0.0240(10) Uani 1 1 d . . .
C12 C 1.0658(5) 0.9128(2) 0.1310(3) 0.0285(11) Uani 1 1 d . . .
H11 H 0.9846 0.9270 0.1317 0.034 Uiso 1 1 calc R . .
C13 C 1.1638(5) 0.9488(2) 0.1406(3) 0.0316(12) Uani 1 1 d . . .
H12 H 1.1486 0.9873 0.1497 0.038 Uiso 1 1 calc R . .
C14 C 1.2834(5) 0.9301(2) 0.1371(3) 0.0357(13) Uani 1 1 d . . .
H13 H 1.3500 0.9555 0.1406 0.043 Uiso 1 1 calc R . .
C15 C 1.3038(5) 0.8740(2) 0.1286(3) 0.0318(12) Uani 1 1 d . . .
H14 H 1.3857 0.8608 0.1263 0.038 Uiso 1 1 calc R . .
O4 O 0.9882(3) 0.82119(13) 0.10781(19) 0.0242(7) Uani 1 1 d . . .
C16 C 1.2432(4) 0.7783(2) 0.1307(3) 0.0257(11) Uani 1 1 d . . .
H15 H 1.3236 0.7680 0.1155 0.031 Uiso 1 1 calc R . .
N2 N 1.1711(3) 0.74007(17) 0.1571(2) 0.0244(9) Uani 1 1 d . . .
O5 O 1.2354(3) 0.68868(14) 0.1652(2) 0.0287(8) Uani 1 1 d . . .
C17 C 1.1898(5) 0.6597(2) 0.2336(3) 0.0336(12) Uani 1 1 d . . .
H16 H 1.1758 0.6870 0.2766 0.040 Uiso 1 1 calc R . .
H17 H 1.2530 0.6331 0.2526 0.040 Uiso 1 1 calc R . .
C18 C 1.0731(5) 0.6286(2) 0.2175(3) 0.0342(12) Uani 1 1 d . . .
H18 H 1.0793 0.6080 0.1667 0.041 Uiso 1 1 calc R . .
H19 H 1.0592 0.6012 0.2604 0.041 Uiso 1 1 calc R . .
O6 O 0.9715(3) 0.66714(14) 0.2130(2) 0.0290(8) Uani 1 1 d D . .
H20 H 0.912(4) 0.653(2) 0.187(3) 0.043 Uiso 1 1 d D . .
C19 C 0.6856(4) 0.6054(2) 0.1422(3) 0.0262(10) Uani 1 1 d . . .
C20 C 0.5595(4) 0.6151(2) 0.1250(3) 0.0282(11) Uani 1 1 d . . .
C21 C 0.4723(5) 0.5753(2) 0.1477(3) 0.0338(12) Uani 1 1 d . . .
H21 H 0.3883 0.5816 0.1354 0.041 Uiso 1 1 calc R . .
C22 C 0.5054(5) 0.5273(2) 0.1875(3) 0.0376(13) Uani 1 1 d . . .
H22 H 0.4449 0.5012 0.2029 0.045 Uiso 1 1 calc R . .
C23 C 0.6276(5) 0.5177(2) 0.2045(3) 0.0339(12) Uani 1 1 d . . .
H23 H 0.6510 0.4845 0.2314 0.041 Uiso 1 1 calc R . .
C24 C 0.7171(5) 0.5557(2) 0.1827(3) 0.0289(11) Uani 1 1 d . . .
H24 H 0.8006 0.5483 0.1953 0.035 Uiso 1 1 calc R . .
O7 O 0.7740(3) 0.64030(14) 0.12269(19) 0.0272(7) Uani 1 1 d . . .
C25 C 0.5133(4) 0.6640(2) 0.0842(3) 0.0267(10) Uani 1 1 d . . .
H25 H 0.4277 0.6655 0.0734 0.032 Uiso 1 1 calc R . .
N3 N 0.5784(3) 0.70538(16) 0.0613(2) 0.0245(9) Uani 1 1 d . . .
O8 O 0.5014(3) 0.74717(15) 0.0263(2) 0.0335(8) Uani 1 1 d . . .
C26 C 0.5623(6) 0.7775(3) -0.0341(4) 0.0486(15) Uani 1 1 d . . .
H26 H 0.4995 0.7981 -0.0654 0.058 Uiso 1 1 calc R . .
H27 H 0.6007 0.7504 -0.0704 0.058 Uiso 1 1 calc R . .
C27 C 0.6579(5) 0.8179(2) -0.0085(3) 0.0325(12) Uani 1 1 d . . .
H28 H 0.6905 0.8363 -0.0565 0.039 Uiso 1 1 calc R . .
H29 H 0.6184 0.8471 0.0239 0.039 Uiso 1 1 calc R . .
O9 O 0.7586(3) 0.79587(13) 0.03615(18) 0.0234(7) Uani 1 1 d . . .
C28 C 0.7224(4) 0.9500(2) 0.0970(3) 0.0253(10) Uani 1 1 d . . .
C29 C 0.6339(4) 0.9515(2) 0.1577(3) 0.0267(10) Uani 1 1 d . . .
C30 C 0.5677(5) 1.0013(2) 0.1699(3) 0.0306(11) Uani 1 1 d . . .
H30 H 0.5109 1.0030 0.2121 0.037 Uiso 1 1 calc R . .
C31 C 0.5830(5) 1.0470(2) 0.1227(3) 0.0401(14) Uani 1 1 d . . .
H31 H 0.5373 1.0800 0.1321 0.048 Uiso 1 1 calc R . .
C32 C 0.6668(5) 1.0449(2) 0.0602(3) 0.0403(14) Uani 1 1 d . . .
H32 H 0.6765 1.0761 0.0261 0.048 Uiso 1 1 calc R . .
C33 C 0.7348(5) 0.9974(2) 0.0486(3) 0.0326(12) Uani 1 1 d . . .
H33 H 0.7920 0.9966 0.0065 0.039 Uiso 1 1 calc R . .
O10 O 0.7923(3) 0.90687(13) 0.08382(19) 0.0256(7) Uani 1 1 d . . .
C34 C 0.6059(4) 0.9052(2) 0.2090(3) 0.0256(10) Uani 1 1 d . . .
H34 H 0.5544 0.9122 0.2529 0.031 Uiso 1 1 calc R . .
N4 N 0.6451(3) 0.85523(17) 0.1998(2) 0.0246(9) Uani 1 1 d . . .
O11 O 0.6052(3) 0.82144(14) 0.26349(19) 0.0287(8) Uani 1 1 d . . .
C35 C 0.6112(4) 0.7632(2) 0.2434(3) 0.0273(11) Uani 1 1 d . . .
H35 H 0.5741 0.7579 0.1900 0.033 Uiso 1 1 calc R . .
H36 H 0.5612 0.7420 0.2817 0.033 Uiso 1 1 calc R . .
C36 C 0.7391(4) 0.7390(2) 0.2436(3) 0.0265(11) Uani 1 1 d . . .
H37 H 0.7852 0.7533 0.2904 0.032 Uiso 1 1 calc R . .
H38 H 0.7338 0.6980 0.2486 0.032 Uiso 1 1 calc R . .
O12 O 0.8046(3) 0.75262(13) 0.17276(18) 0.0231(7) Uani 1 1 d . . .
O13 O 0.8731(3) 0.75381(14) -0.10739(19) 0.0271(7) Uani 1 1 d . . .
O14 O 0.7687(3) 0.68426(14) -0.04899(19) 0.0261(7) Uani 1 1 d . . .
C37 C 0.8201(4) 0.7070(2) -0.1078(3) 0.0273(11) Uani 1 1 d . . .
C38 C 0.8157(5) 0.6762(2) -0.1853(3) 0.0340(12) Uani 1 1 d . . .
H39 H 0.8354 0.6369 -0.1761 0.051 Uiso 1 1 calc R . .
H40 H 0.8755 0.6923 -0.2217 0.051 Uiso 1 1 calc R . .
H41 H 0.7333 0.6792 -0.2089 0.051 Uiso 1 1 calc R . .
O15 O 1.0102(3) 0.78991(14) 0.27432(19) 0.0270(7) Uani 1 1 d . . .
O16 O 0.8805(3) 0.86145(14) 0.24838(19) 0.0266(7) Uani 1 1 d . . .
C39 C 0.9647(4) 0.8376(2) 0.2881(3) 0.0263(11) Uani 1 1 d . . .
C40 C 1.0178(5) 0.8701(2) 0.3571(3) 0.0328(12) Uani 1 1 d . . .
H42 H 1.0866 0.8927 0.3389 0.049 Uiso 1 1 calc R . .
H43 H 1.0467 0.8441 0.3983 0.049 Uiso 1 1 calc R . .
H44 H 0.9547 0.8944 0.3791 0.049 Uiso 1 1 calc R . .
N5 N 0.8401(6) 0.5052(3) -0.1647(4) 0.0632(16) Uani 1 1 d . . .
C41 C 0.7918(6) 0.5222(2) -0.1097(4) 0.0409(14) Uani 1 1 d . . .
C42 C 0.7295(5) 0.5438(2) -0.0396(3) 0.0405(13) Uani 1 1 d . . .
H45 H 0.7365 0.5845 -0.0384 0.061 Uiso 1 1 calc R . .
H46 H 0.7674 0.5281 0.0085 0.061 Uiso 1 1 calc R . .
H47 H 0.6427 0.5333 -0.0421 0.061 Uiso 1 1 calc R . .

loop_
_atom_site_aniso_label
_atom_site_aniso_U_11
_atom_site_aniso_U_22
_atom_site_aniso_U_33
_atom_site_aniso_U_23
_atom_site_aniso_U_13
_atom_site_aniso_U_12
Ni1 0.0237(3) 0.0240(3) 0.0206(3) 0.0006(3) 0.0020(2) -0.0005(3)
Ni2 0.0208(3) 0.0263(3) 0.0216(3) 0.0014(3) 0.0006(2) 0.0013(2)
Ni3 0.0221(3) 0.0246(3) 0.0213(3) 0.0018(3) 0.0005(2) -0.0010(2)
Ni4 0.0215(3) 0.0255(3) 0.0208(3) 0.0012(3) 0.0012(2) 0.0003(3)
C1 0.029(3) 0.031(3) 0.019(2) 0.002(2) -0.001(2) -0.001(2)
C2 0.022(2) 0.026(2) 0.021(2) 0.002(2) -0.0026(19) 0.002(2)
C3 0.027(3) 0.027(3) 0.029(3) 0.007(2) 0.001(2) 0.000(2)
C4 0.034(3) 0.029(3) 0.045(3) 0.001(3) 0.002(2) -0.001(2)
C5 0.039(3) 0.032(3) 0.040(3) 0.000(3) 0.013(3) 0.008(2)
C6 0.028(3) 0.037(3) 0.033(3) 0.004(2) 0.006(2) 0.005(2)
O1 0.0221(16) 0.0236(17) 0.0221(16) -0.0014(14) 0.0015(13) 0.0012(13)
C7 0.026(2) 0.037(3) 0.021(2) 0.000(2) 0.004(2) 0.000(2)
N1 0.029(2) 0.023(2) 0.022(2) 0.0016(17) 0.0025(17) -0.0020(18)
O2 0.0306(18) 0.0245(18) 0.039(2) 0.0059(16) 0.0054(16) -0.0021(15)
C8 0.040(3) 0.033(3) 0.032(3) 0.005(2) 0.008(2) 0.004(2)
C9 0.038(3) 0.032(3) 0.040(3) 0.006(3) 0.011(3) -0.001(2)
O3 0.0333(19) 0.0258(18) 0.0301(19) 0.0032(16) 0.0082(16) -0.0004(15)
C10 0.024(2) 0.037(3) 0.019(2) 0.002(2) -0.0006(19) -0.003(2)
C11 0.027(2) 0.028(2) 0.018(2) -0.003(2) 0.0043(19) -0.005(2)
C12 0.028(3) 0.031(3) 0.026(3) 0.001(2) 0.002(2) -0.002(2)
C13 0.032(3) 0.026(3) 0.037(3) -0.002(2) 0.000(2) 0.000(2)
C14 0.033(3) 0.033(3) 0.041(3) 0.004(2) -0.001(2) -0.011(2)
C15 0.024(2) 0.044(3) 0.028(3) 0.006(2) 0.001(2) -0.002(2)
O4 0.0171(15) 0.0291(18) 0.0263(17) -0.0007(15) 0.0001(13) 0.0017(13)
C16 0.024(2) 0.035(3) 0.018(2) -0.003(2) 0.0024(19) 0.000(2)
N2 0.022(2) 0.028(2) 0.023(2) -0.0023(18) -0.0046(16) 0.0054(17)
O5 0.0261(18) 0.0287(18) 0.0313(19) 0.0052(16) 0.0050(15) 0.0042(14)
C17 0.034(3) 0.036(3) 0.031(3) 0.008(2) 0.000(2) 0.011(2)
C18 0.035(3) 0.034(3) 0.034(3) 0.009(2) 0.003(2) 0.007(2)
O6 0.0227(17) 0.0323(19) 0.0318(19) 0.0066(16) -0.0008(14) 0.0001(15)
C19 0.029(3) 0.026(3) 0.023(2) 0.000(2) 0.001(2) -0.004(2)
C20 0.030(3) 0.027(3) 0.028(3) -0.002(2) 0.004(2) -0.003(2)
C21 0.030(3) 0.032(3) 0.039(3) -0.004(2) 0.005(2) -0.007(2)
C22 0.039(3) 0.031(3) 0.043(3) 0.003(3) 0.003(3) -0.010(2)
C23 0.039(3) 0.030(3) 0.033(3) 0.005(2) 0.000(2) -0.005(2)
C24 0.030(3) 0.029(3) 0.028(3) 0.002(2) -0.001(2) -0.001(2)
O7 0.0229(17) 0.0304(18) 0.0282(18) 0.0035(15) 0.0014(14) -0.0022(14)
C25 0.023(2) 0.028(3) 0.029(3) -0.001(2) 0.000(2) 0.000(2)
N3 0.025(2) 0.026(2) 0.022(2) 0.0003(18) 0.0006(16) -0.0004(17)
O8 0.0244(18) 0.035(2) 0.041(2) 0.0146(17) -0.0003(16) 0.0046(15)
C26 0.050(4) 0.049(4) 0.046(4) 0.012(3) -0.007(3) 0.002(3)
C27 0.028(3) 0.037(3) 0.032(3) 0.009(2) -0.003(2) -0.004(2)
O9 0.0232(16) 0.0239(16) 0.0230(16) 0.0019(14) 0.0009(13) -0.0006(14)
C28 0.027(2) 0.023(2) 0.026(2) 0.000(2) -0.004(2) 0.000(2)
C29 0.026(2) 0.029(3) 0.025(2) -0.002(2) -0.001(2) -0.002(2)
C30 0.028(3) 0.030(3) 0.034(3) -0.007(2) 0.004(2) -0.004(2)
C31 0.043(3) 0.030(3) 0.048(3) -0.001(3) 0.010(3) 0.005(2)
C32 0.053(4) 0.023(3) 0.045(3) 0.004(3) 0.010(3) 0.003(3)
C33 0.039(3) 0.030(3) 0.029(3) -0.003(2) 0.005(2) 0.001(2)
O10 0.0255(17) 0.0247(17) 0.0267(17) 0.0032(15) 0.0028(14) 0.0028(14)
C34 0.020(2) 0.032(3) 0.025(2) -0.001(2) 0.0011(19) 0.000(2)
N4 0.025(2) 0.031(2) 0.0175(19) 0.0015(17) 0.0005(16) -0.0013(18)
O11 0.0307(18) 0.0315(19) 0.0242(17) 0.0021(15) 0.0077(15) -0.0011(15)
C35 0.029(3) 0.029(3) 0.024(2) 0.005(2) 0.004(2) -0.003(2)
C36 0.025(2) 0.034(3) 0.021(2) 0.006(2) 0.004(2) 0.000(2)
O12 0.0215(16) 0.0268(17) 0.0211(16) 0.0016(14) 0.0002(13) -0.0023(14)
O13 0.0295(18) 0.0302(19) 0.0217(17) 0.0005(15) 0.0025(14) 0.0011(15)
O14 0.0274(17) 0.0279(18) 0.0230(17) -0.0005(15) -0.0003(14) -0.0022(14)
C37 0.019(2) 0.035(3) 0.027(3) -0.002(2) -0.005(2) 0.003(2)
C38 0.032(3) 0.042(3) 0.028(3) -0.006(2) 0.002(2) -0.004(2)
O15 0.0272(17) 0.0289(18) 0.0249(17) 0.0018(15) -0.0043(14) 0.0019(15)
O16 0.0239(17) 0.0325(19) 0.0233(17) -0.0019(15) -0.0007(14) 0.0000(15)
C39 0.027(3) 0.031(3) 0.021(2) 0.002(2) 0.005(2) -0.006(2)
C40 0.034(3) 0.033(3) 0.031(3) -0.009(2) -0.001(2) 0.003(2)
N5 0.082(4) 0.059(4) 0.048(3) 0.002(3) 0.011(3) 0.017(3)
C41 0.047(3) 0.032(3) 0.044(3) 0.006(3) -0.010(3) 0.001(3)
C42 0.051(3) 0.037(3) 0.034(3) -0.005(3) -0.003(3) 0.005(3)

loop_
_atom_type_symbol
_atom_type_description
_atom_type_scat_dispersion_real
_atom_type_scat_dispersion_imag
_atom_type_scat_source
C C 0.0033 0.0016 'International Tables Vol C Tables 4.2.6.8 and 6.1.1.4'
H H 0.0000 0.0000 'International Tables Vol C Tables 4.2.6.8 and 6.1.1.4'
N N 0.0061 0.0033 'International Tables Vol C Tables 4.2.6.8 and 6.1.1.4'
O O 0.0106 0.0060 'International Tables Vol C Tables 4.2.6.8 and 6.1.1.4'
Ni Ni 0.3393 1.1124 'International Tables Vol C Tables 4.2.6.8 and 6.1.1.4'

loop_
_geom_angle_atom_site_label_1
_geom_angle_atom_site_label_2
_geom_angle_atom_site_label_3
_geom_angle
_geom_angle_site_symmetry_1
_geom_angle_site_symmetry_3
_geom_angle_publ_flag
N1 Ni1 O13 90.17(15) . . ?
N1 Ni1 O9 177.81(15) . . ?
O13 Ni1 O9 91.97(13) . . ?
N1 Ni1 O3 92.75(14) . . ?
O13 Ni1 O3 99.45(14) . . ?
O9 Ni1 O3 87.35(13) . . ?
N1 Ni1 O1 91.12(14) . . ?
O13 Ni1 O1 90.90(13) . . ?
O9 Ni1 O1 88.39(12) . . ?
O3 Ni1 O1 168.93(13) . . ?
N1 Ni1 O4 92.68(14) . . ?
O13 Ni1 O4 168.52(13) . . ?
O9 Ni1 O4 85.12(12) . . ?
O3 Ni1 O4 91.52(13) . . ?
O1 Ni1 O4 77.94(12) . . ?
N1 Ni1 Ni3 136.43(11) . . ?
O13 Ni1 Ni3 80.69(9) . . ?
O9 Ni1 Ni3 43.67(9) . . ?
O3 Ni1 Ni3 130.71(10) . . ?
O1 Ni1 Ni3 46.99(8) . . ?
O4 Ni1 Ni3 89.61(9) . . ?
N2 Ni2 O12 174.82(14) . . ?
N2 Ni2 O15 92.01(14) . . ?
O12 Ni2 O15 92.97(13) . . ?
N2 Ni2 O4 90.85(14) . . ?
O12 Ni2 O4 87.71(12) . . ?
O15 Ni2 O4 90.28(13) . . ?
N2 Ni2 O6 93.06(15) . . ?
O12 Ni2 O6 87.46(13) . . ?
O15 Ni2 O6 100.21(14) . . ?
O4 Ni2 O6 168.66(14) . . ?
N2 Ni2 O1 90.51(14) . . ?
O12 Ni2 O1 84.32(12) . . ?
O15 Ni2 O1 168.09(13) . . ?
O4 Ni2 O1 78.05(12) . . ?
O6 Ni2 O1 91.26(13) . . ?
N2 Ni2 Ni4 136.21(12) . . ?
O12 Ni2 Ni4 43.63(9) . . ?
O15 Ni2 Ni4 80.70(9) . . ?
O4 Ni2 Ni4 46.50(8) . . ?
O6 Ni2 Ni4 130.73(9) . . ?
O1 Ni2 Ni4 89.45(8) . . ?
O7 Ni3 N3 89.01(14) . . ?
O7 Ni3 O14 98.98(14) . . ?
N3 Ni3 O14 89.20(14) . . ?
O7 Ni3 O9 164.19(13) . . ?
N3 Ni3 O9 93.73(14) . . ?
O14 Ni3 O9 96.63(13) . . ?
O7 Ni3 O12 87.59(13) . . ?
N3 Ni3 O12 105.55(14) . . ?
O14 Ni3 O12 164.03(13) . . ?
O9 Ni3 O12 76.68(12) . . ?
O7 Ni3 O1 93.40(12) . . ?
N3 Ni3 O1 171.81(14) . . ?
O14 Ni3 O1 82.69(12) . . ?
O9 Ni3 O1 86.07(12) . . ?
O12 Ni3 O1 82.39(12) . . ?
O7 Ni3 Ni1 138.06(9) . . ?
N3 Ni3 Ni1 132.47(11) . . ?
O14 Ni3 Ni1 78.92(9) . . ?
O9 Ni3 Ni1 43.60(9) . . ?
O12 Ni3 Ni1 86.46(9) . . ?
O1 Ni3 Ni1 44.66(8) . . ?
O10 Ni4 O16 101.05(14) . . ?
O10 Ni4 O12 162.80(13) . . ?
O16 Ni4 O12 95.71(13) . . ?
O10 Ni4 N4 88.91(14) . . ?
O16 Ni4 N4 82.73(14) . . ?
O12 Ni4 N4 97.09(14) . . ?
O10 Ni4 O9 86.20(13) . . ?
O16 Ni4 O9 167.14(13) . . ?
O12 Ni4 O9 76.61(12) . . ?
N4 Ni4 O9 108.21(14) . . ?
O10 Ni4 O4 92.36(12) . . ?
O16 Ni4 O4 85.26(13) . . ?
O12 Ni4 O4 85.13(12) . . ?
N4 Ni4 O4 167.94(14) . . ?
O9 Ni4 O4 83.84(12) . . ?
O10 Ni4 Ni2 136.72(9) . . ?
O16 Ni4 Ni2 79.74(10) . . ?
O12 Ni4 Ni2 43.07(9) . . ?
N4 Ni4 Ni2 133.38(11) . . ?
O9 Ni4 Ni2 87.70(9) . . ?
O4 Ni4 Ni2 44.37(9) . . ?
C6 C1 C2 119.2(4) . . ?
C6 C1 C7 114.9(4) . . ?
C2 C1 C7 125.7(4) . . ?
O1 C2 C3 120.0(4) . . ?
O1 C2 C1 122.4(4) . . ?
C3 C2 C1 117.6(4) . . ?
C2 C3 C4 121.4(5) . . ?
C2 C3 H1 119.3 . . ?
C4 C3 H1 119.3 . . ?
C5 C4 C3 120.3(5) . . ?
C5 C4 H2 119.8 . . ?
C3 C4 H2 119.8 . . ?
C6 C5 C4 119.3(5) . . ?
C6 C5 H3 120.4 . . ?
C4 C5 H3 120.4 . . ?
C5 C6 C1 122.0(5) . . ?
C5 C6 H4 119.0 . . ?
C1 C6 H4 119.0 . . ?
C2 O1 Ni1 117.9(3) . . ?
C2 O1 Ni2 122.8(3) . . ?
Ni1 O1 Ni2 101.08(13) . . ?
C2 O1 Ni3 126.0(3) . . ?
Ni1 O1 Ni3 88.35(12) . . ?
Ni2 O1 Ni3 92.95(12) . . ?
N1 C7 C1 124.2(4) . . ?
N1 C7 H5 117.9 . . ?
C1 C7 H5 117.9 . . ?
C7 N1 O2 110.4(4) . . ?
C7 N1 Ni1 125.5(3) . . ?
O2 N1 Ni1 123.8(3) . . ?
N1 O2 C8 110.2(4) . . ?
O2 C8 C9 113.3(4) . . ?
O2 C8 H6 108.9 . . ?
C9 C8 H6 108.9 . . ?
O2 C8 H7 108.9 . . ?
C9 C8 H7 108.9 . . ?
H6 C8 H7 107.7 . . ?
O3 C9 C8 110.5(4) . . ?
O3 C9 H8 109.6 . . ?
C8 C9 H8 109.6 . . ?
O3 C9 H9 109.6 . . ?
C8 C9 H9 109.6 . . ?
H8 C9 H9 108.1 . . ?
C9 O3 Ni1 122.5(3) . . ?
C9 O3 H10 109(4) . . ?
Ni1 O3 H10 109(4) . . ?
C15 C10 C11 119.1(5) . . ?
C15 C10 C16 114.6(4) . . ?
C11 C10 C16 125.8(4) . . ?
O4 C11 C12 120.5(4) . . ?
O4 C11 C10 121.5(4) . . ?
C12 C11 C10 118.1(4) . . ?
C13 C12 C11 120.8(5) . . ?
C13 C12 H11 119.6 . . ?
C11 C12 H11 119.6 . . ?
C14 C13 C12 121.3(5) . . ?
C14 C13 H12 119.3 . . ?
C12 C13 H12 119.3 . . ?
C15 C14 C13 118.6(5) . . ?
C15 C14 H13 120.7 . . ?
C13 C14 H13 120.7 . . ?
C14 C15 C10 121.7(5) . . ?
C14 C15 H14 119.1 . . ?
C10 C15 H14 119.1 . . ?
C11 O4 Ni2 117.0(3) . . ?
C11 O4 Ni4 126.2(3) . . ?
Ni2 O4 Ni4 89.13(12) . . ?
C11 O4 Ni1 122.8(3) . . ?
Ni2 O4 Ni1 101.70(14) . . ?
Ni4 O4 Ni1 92.60(12) . . ?
N2 C16 C10 122.9(4) . . ?
N2 C16 H15 118.5 . . ?
C10 C16 H15 118.5 . . ?
C16 N2 O5 110.2(4) . . ?
C16 N2 Ni2 125.8(3) . . ?
O5 N2 Ni2 123.4(3) . . ?
N2 O5 C17 108.6(3) . . ?
O5 C17 C18 113.5(4) . . ?
O5 C17 H16 108.9 . . ?
C18 C17 H16 108.9 . . ?
O5 C17 H17 108.9 . . ?
C18 C17 H17 108.9 . . ?
H16 C17 H17 107.7 . . ?
O6 C18 C17 109.8(4) . . ?
O6 C18 H18 109.7 . . ?
C17 C18 H18 109.7 . . ?
O6 C18 H19 109.7 . . ?
C17 C18 H19 109.7 . . ?
H18 C18 H19 108.2 . . ?
C18 O6 Ni2 122.8(3) . . ?
C18 O6 H20 111(4) . . ?
Ni2 O6 H20 105(4) . . ?
O7 C19 C24 118.7(4) . . ?
O7 C19 C20 123.6(4) . . ?
C24 C19 C20 117.7(4) . . ?
C21 C20 C19 119.3(5) . . ?
C21 C20 C25 116.6(5) . . ?
C19 C20 C25 124.1(4) . . ?
C22 C21 C20 121.8(5) . . ?
C22 C21 H21 119.1 . . ?
C20 C21 H21 119.1 . . ?
C21 C22 C23 119.1(5) . . ?
C21 C22 H22 120.4 . . ?
C23 C22 H22 120.4 . . ?
C22 C23 C24 121.0(5) . . ?
C22 C23 H23 119.5 . . ?
C24 C23 H23 119.5 . . ?
C23 C24 C19 121.0(5) . . ?
C23 C24 H24 119.5 . . ?
C19 C24 H24 119.5 . . ?
C19 O7 Ni3 129.4(3) . . ?
N3 C25 C20 125.4(4) . . ?
N3 C25 H25 117.3 . . ?
C20 C25 H25 117.3 . . ?
C25 N3 O8 110.0(4) . . ?
C25 N3 Ni3 128.3(3) . . ?
O8 N3 Ni3 121.6(3) . . ?
C26 O8 N3 112.1(4) . . ?
O8 C26 C27 117.4(5) . . ?
O8 C26 H26 108.0 . . ?
C27 C26 H26 108.0 . . ?
O8 C26 H27 108.0 . . ?
C27 C26 H27 108.0 . . ?
H26 C26 H27 107.2 . . ?
O9 C27 C26 116.4(5) . . ?
O9 C27 H28 108.2 . . ?
C26 C27 H28 108.2 . . ?
O9 C27 H29 108.2 . . ?
C26 C27 H29 108.2 . . ?
H28 C27 H29 107.3 . . ?
C27 O9 Ni1 121.5(3) . . ?
C27 O9 Ni3 120.0(3) . . ?
Ni1 O9 Ni3 92.73(13) . . ?
C27 O9 Ni4 117.4(3) . . ?
Ni1 O9 Ni4 97.04(13) . . ?
Ni3 O9 Ni4 103.24(14) . . ?
O10 C28 C33 118.8(4) . . ?
O10 C28 C29 123.2(4) . . ?
C33 C28 C29 118.0(4) . . ?
C30 C29 C28 118.7(4) . . ?
C30 C29 C34 116.9(4) . . ?
C28 C29 C34 124.3(4) . . ?
C31 C30 C29 121.9(5) . . ?
C31 C30 H30 119.0 . . ?
C29 C30 H30 119.0 . . ?
C30 C31 C32 119.5(5) . . ?
C30 C31 H31 120.2 . . ?
C32 C31 H31 120.2 . . ?
C33 C32 C31 119.6(5) . . ?
C33 C32 H32 120.2 . . ?
C31 C32 H32 120.2 . . ?
C32 C33 C28 122.1(5) . . ?
C32 C33 H33 118.9 . . ?
C28 C33 H33 118.9 . . ?
C28 O10 Ni4 128.9(3) . . ?
N4 C34 C29 125.1(4) . . ?
N4 C34 H34 117.4 . . ?
C29 C34 H34 117.4 . . ?
C34 N4 O11 109.8(4) . . ?
C34 N4 Ni4 124.3(3) . . ?
O11 N4 Ni4 118.9(3) . . ?
N4 O11 C35 111.3(3) . . ?
O11 C35 C36 114.7(4) . . ?
O11 C35 H35 108.6 . . ?
C36 C35 H35 108.6 . . ?
O11 C35 H36 108.6 . . ?
C36 C35 H36 108.6 . . ?
H35 C35 H36 107.6 . . ?
O12 C36 C35 112.4(4) . . ?
O12 C36 H37 109.1 . . ?
C35 C36 H37 109.1 . . ?
O12 C36 H38 109.1 . . ?
C35 C36 H38 109.1 . . ?
H37 C36 H38 107.9 . . ?
C36 O12 Ni2 120.8(3) . . ?
C36 O12 Ni4 114.6(3) . . ?
Ni2 O12 Ni4 93.31(13) . . ?
C36 O12 Ni3 121.0(3) . . ?
Ni2 O12 Ni3 99.00(13) . . ?
Ni4 O12 Ni3 103.45(14) . . ?
C37 O13 Ni1 124.7(3) . . ?
C37 O14 Ni3 127.2(3) . . ?
O13 C37 O14 125.9(5) . . ?
O13 C37 C38 116.9(4) . . ?
O14 C37 C38 117.2(4) . . ?
C37 C38 H39 109.5 . . ?
C37 C38 H40 109.5 . . ?
H39 C38 H40 109.5 . . ?
C37 C38 H41 109.5 . . ?
H39 C38 H41 109.5 . . ?
H40 C38 H41 109.5 . . ?
C39 O15 Ni2 124.6(3) . . ?
C39 O16 Ni4 127.0(3) . . ?
O16 C39 O15 126.4(4) . . ?
O16 C39 C40 116.3(4) . . ?
O15 C39 C40 117.3(4) . . ?
C39 C40 H42 109.5 . . ?
C39 C40 H43 109.5 . . ?
H42 C40 H43 109.5 . . ?
C39 C40 H44 109.5 . . ?
H42 C40 H44 109.5 . . ?
H43 C40 H44 109.5 . . ?
N5 C41 C42 179.7(8) . . ?
C41 C42 H45 109.5 . . ?
C41 C42 H46 109.5 . . ?
H45 C42 H46 109.5 . . ?
C41 C42 H47 109.5 . . ?
H45 C42 H47 109.5 . . ?
H46 C42 H47 109.5 . . ?

loop_
_geom_bond_atom_site_label_1
_geom_bond_atom_site_label_2
_geom_bond_distance
_geom_bond_site_symmetry_2
_geom_bond_publ_flag
Ni1 N1 2.015(4) . ?
Ni1 O13 2.017(3) . ?
Ni1 O9 2.036(3) . ?
Ni1 O3 2.063(3) . ?
Ni1 O1 2.074(3) . ?
Ni1 O4 2.149(3) . ?
Ni1 Ni3 2.9489(10) . ?
Ni2 N2 2.012(4) . ?
Ni2 O12 2.016(3) . ?
Ni2 O15 2.040(3) . ?
Ni2 O4 2.061(3) . ?
Ni2 O6 2.064(3) . ?
Ni2 O1 2.156(3) . ?
Ni2 Ni4 2.9474(10) . ?
Ni3 O7 2.011(3) . ?
Ni3 N3 2.025(4) . ?
Ni3 O14 2.034(3) . ?
Ni3 O9 2.039(3) . ?
Ni3 O12 2.097(3) . ?
Ni3 O1 2.157(3) . ?
Ni4 O10 2.004(3) . ?
Ni4 O16 2.032(3) . ?
Ni4 O12 2.037(3) . ?
Ni4 N4 2.038(4) . ?
Ni4 O9 2.101(3) . ?
Ni4 O4 2.138(3) . ?
C1 C6 1.405(7) . ?
C1 C2 1.423(6) . ?
C1 C7 1.452(7) . ?
C2 O1 1.357(5) . ?
C2 C3 1.393(7) . ?
C3 C4 1.396(7) . ?
C3 H1 0.9500 . ?
C4 C5 1.386(7) . ?
C4 H2 0.9500 . ?
C5 C6 1.359(7) . ?
C5 H3 0.9500 . ?
C6 H4 0.9500 . ?
C7 N1 1.274(6) . ?
C7 H5 0.9500 . ?
N1 O2 1.421(5) . ?
O2 C8 1.438(6) . ?
C8 C9 1.498(7) . ?
C8 H6 0.9900 . ?
C8 H7 0.9900 . ?
C9 O3 1.437(6) . ?
C9 H8 0.9900 . ?
C9 H9 0.9900 . ?
O3 H10 0.83(2) . ?
C10 C15 1.401(7) . ?
C10 C11 1.421(7) . ?
C10 C16 1.442(7) . ?
C11 O4 1.358(5) . ?
C11 C12 1.391(7) . ?
C12 C13 1.384(7) . ?
C12 H11 0.9500 . ?
C13 C14 1.382(7) . ?
C13 H12 0.9500 . ?
C14 C15 1.371(7) . ?
C14 H13 0.9500 . ?
C15 H14 0.9500 . ?
C16 N2 1.292(6) . ?
C16 H15 0.9500 . ?
N2 O5 1.425(5) . ?
O5 C17 1.439(6) . ?
C17 C18 1.498(7) . ?
C17 H16 0.9900 . ?
C17 H17 0.9900 . ?
C18 O6 1.446(6) . ?
C18 H18 0.9900 . ?
C18 H19 0.9900 . ?
O6 H20 0.84(2) . ?
C19 O7 1.322(6) . ?
C19 C24 1.413(7) . ?
C19 C20 1.422(7) . ?
C20 C21 1.406(7) . ?
C20 C25 1.447(7) . ?
C21 C22 1.378(8) . ?
C21 H21 0.9500 . ?
C22 C23 1.380(8) . ?
C22 H22 0.9500 . ?
C23 C24 1.390(7) . ?
C23 H23 0.9500 . ?
C24 H24 0.9500 . ?
C25 N3 1.284(6) . ?
C25 H25 0.9500 . ?
N3 O8 1.430(5) . ?
O8 C26 1.423(7) . ?
C26 C27 1.484(8) . ?
C26 H26 0.9900 . ?
C26 H27 0.9900 . ?
C27 O9 1.425(6) . ?
C27 H28 0.9900 . ?
C27 H29 0.9900 . ?
C28 O10 1.307(6) . ?
C28 C33 1.406(7) . ?
C28 C29 1.416(7) . ?
C29 C30 1.413(7) . ?
C29 C34 1.442(7) . ?
C30 C31 1.367(7) . ?
C30 H30 0.9500 . ?
C31 C32 1.403(7) . ?
C31 H31 0.9500 . ?
C32 C33 1.377(7) . ?
C32 H32 0.9500 . ?
C33 H33 0.9500 . ?
C34 N4 1.283(6) . ?
C34 H34 0.9500 . ?
N4 O11 1.417(5) . ?
O11 C35 1.440(6) . ?
C35 C36 1.512(6) . ?
C35 H35 0.9900 . ?
C35 H36 0.9900 . ?
C36 O12 1.436(5) . ?
C36 H37 0.9900 . ?
C36 H38 0.9900 . ?
O13 C37 1.264(6) . ?
O14 C37 1.268(6) . ?
C37 C38 1.500(7) . ?
C38 H39 0.9800 . ?
C38 H40 0.9800 . ?
C38 H41 0.9800 . ?
O15 C39 1.272(6) . ?
O16 C39 1.265(6) . ?
C39 C40 1.508(7) . ?
C40 H42 0.9800 . ?
C40 H43 0.9800 . ?
C40 H44 0.9800 . ?
N5 C41 1.146(8) . ?
C41 C42 1.464(8) . ?
C42 H45 0.9800 . ?
C42 H46 0.9800 . ?
C42 H47 0.9800 . ?

loop_
_geom_torsion_atom_site_label_1
_geom_torsion_atom_site_label_2
_geom_torsion_atom_site_label_3
_geom_torsion_atom_site_label_4
_geom_torsion
_geom_torsion_site_symmetry_1
_geom_torsion_site_symmetry_2
_geom_torsion_site_symmetry_3
_geom_torsion_site_symmetry_4
_geom_torsion_publ_flag
N1 Ni1 Ni3 O7 20.1(2) . . . . ?
O13 Ni1 Ni3 O7 100.40(18) . . . . ?
O9 Ni1 Ni3 O7 -156.8(2) . . . . ?
O3 Ni1 Ni3 O7 -165.1(2) . . . . ?
O1 Ni1 Ni3 O7 0.34(19) . . . . ?
O4 Ni1 Ni3 O7 -73.43(17) . . . . ?
N1 Ni1 Ni3 N3 -149.6(2) . . . . ?
O13 Ni1 Ni3 N3 -69.28(18) . . . . ?
O9 Ni1 Ni3 N3 33.6(2) . . . . ?
O3 Ni1 Ni3 N3 25.2(2) . . . . ?
O1 Ni1 Ni3 N3 -169.34(19) . . . . ?
O4 Ni1 Ni3 N3 116.89(17) . . . . ?
N1 Ni1 Ni3 O14 -71.08(19) . . . . ?
O13 Ni1 Ni3 O14 9.26(13) . . . . ?
O9 Ni1 Ni3 O14 112.10(16) . . . . ?
O3 Ni1 Ni3 O14 103.76(16) . . . . ?
O1 Ni1 Ni3 O14 -90.79(15) . . . . ?
O4 Ni1 Ni3 O14 -164.56(13) . . . . ?
N1 Ni1 Ni3 O9 176.8(2) . . . . ?
O13 Ni1 Ni3 O9 -102.84(16) . . . . ?
O3 Ni1 Ni3 O9 -8.34(19) . . . . ?
O1 Ni1 Ni3 O9 157.10(18) . . . . ?
O4 Ni1 Ni3 O9 83.33(15) . . . . ?
N1 Ni1 Ni3 O12 102.47(19) . . . . ?
O13 Ni1 Ni3 O12 -177.19(13) . . . . ?
O9 Ni1 Ni3 O12 -74.35(16) . . . . ?
O3 Ni1 Ni3 O12 -82.69(16) . . . . ?
O1 Ni1 Ni3 O12 82.76(15) . . . . ?
O4 Ni1 Ni3 O12 8.98(12) . . . . ?
N1 Ni1 Ni3 O1 19.7(2) . . . . ?
O13 Ni1 Ni3 O1 100.05(15) . . . . ?
O9 Ni1 Ni3 O1 -157.10(18) . . . . ?
O3 Ni1 Ni3 O1 -165.44(18) . . . . ?
O4 Ni1 Ni3 O1 -73.77(14) . . . . ?
N2 Ni2 Ni4 O10 17.8(2) . . . . ?
O12 Ni2 Ni4 O10 -154.75(19) . . . . ?
O15 Ni2 Ni4 O10 100.89(17) . . . . ?
O4 Ni2 Ni4 O10 1.56(19) . . . . ?
O6 Ni2 Ni4 O10 -163.60(19) . . . . ?
O1 Ni2 Ni4 O10 -72.40(17) . . . . ?
N2 Ni2 Ni4 O16 -77.52(19) . . . . ?
O12 Ni2 Ni4 O16 109.97(16) . . . . ?
O15 Ni2 Ni4 O16 5.61(13) . . . . ?
O4 Ni2 Ni4 O16 -93.72(16) . . . . ?
O6 Ni2 Ni4 O16 101.13(16) . . . . ?
O1 Ni2 Ni4 O16 -167.68(12) . . . . ?
N2 Ni2 Ni4 O12 172.5(2) . . . . ?
O15 Ni2 Ni4 O12 -104.36(16) . . . . ?
O4 Ni2 Ni4 O12 156.30(18) . . . . ?
O6 Ni2 Ni4 O12 -8.85(18) . . . . ?
O1 Ni2 Ni4 O12 82.34(15) . . . . ?
N2 Ni2 Ni4 N4 -147.2(2) . . . . ?
O12 Ni2 Ni4 N4 40.3(2) . . . . ?
O15 Ni2 Ni4 N4 -64.03(18) . . . . ?
O4 Ni2 Ni4 N4 -163.4(2) . . . . ?
O6 Ni2 Ni4 N4 31.5(2) . . . . ?
O1 Ni2 Ni4 N4 122.68(18) . . . . ?
N2 Ni2 Ni4 O9 99.74(18) . . . . ?
O12 Ni2 Ni4 O9 -72.77(15) . . . . ?
O15 Ni2 Ni4 O9 -177.13(12) . . . . ?
O4 Ni2 Ni4 O9 83.54(15) . . . . ?
O6 Ni2 Ni4 O9 -81.61(16) . . . . ?
O1 Ni2 Ni4 O9 9.58(12) . . . . ?
N2 Ni2 Ni4 O4 16.2(2) . . . . ?
O12 Ni2 Ni4 O4 -156.30(18) . . . . ?
O15 Ni2 Ni4 O4 99.33(16) . . . . ?
O6 Ni2 Ni4 O4 -165.15(18) . . . . ?
O1 Ni2 Ni4 O4 -73.96(15) . . . . ?
C6 C1 C2 O1 175.5(4) . . . . ?
C7 C1 C2 O1 -8.4(7) . . . . ?
C6 C1 C2 C3 -4.2(7) . . . . ?
C7 C1 C2 C3 171.9(5) . . . . ?
O1 C2 C3 C4 -177.9(5) . . . . ?
C1 C2 C3 C4 1.8(7) . . . . ?
C2 C3 C4 C5 1.1(8) . . . . ?
C3 C4 C5 C6 -1.4(9) . . . . ?
C4 C5 C6 C1 -1.1(9) . . . . ?
C2 C1 C6 C5 4.0(8) . . . . ?
C7 C1 C6 C5 -172.5(5) . . . . ?
C3 C2 O1 Ni1 -142.2(4) . . . . ?
C1 C2 O1 Ni1 38.0(5) . . . . ?
C3 C2 O1 Ni2 90.9(5) . . . . ?
C1 C2 O1 Ni2 -88.9(5) . . . . ?
C3 C2 O1 Ni3 -32.1(6) . . . . ?
C1 C2 O1 Ni3 148.2(4) . . . . ?
N1 Ni1 O1 C2 -36.0(3) . . . . ?
O13 Ni1 O1 C2 54.2(3) . . . . ?
O9 Ni1 O1 C2 146.1(3) . . . . ?
O3 Ni1 O1 C2 -146.5(6) . . . . ?
O4 Ni1 O1 C2 -128.5(3) . . . . ?
Ni3 Ni1 O1 C2 130.5(3) . . . . ?
N1 Ni1 O1 Ni2 100.76(15) . . . . ?
O13 Ni1 O1 Ni2 -169.05(13) . . . . ?
O9 Ni1 O1 Ni2 -77.10(13) . . . . ?
O3 Ni1 O1 Ni2 -9.7(7) . . . . ?
O4 Ni1 O1 Ni2 8.26(12) . . . . ?
Ni3 Ni1 O1 Ni2 -92.69(13) . . . . ?
N1 Ni1 O1 Ni3 -166.55(14) . . . . ?
O13 Ni1 O1 Ni3 -76.36(12) . . . . ?
O9 Ni1 O1 Ni3 15.59(12) . . . . ?
O3 Ni1 O1 Ni3 83.0(7) . . . . ?
O4 Ni1 O1 Ni3 100.95(12) . . . . ?
N2 Ni2 O1 C2 34.6(3) . . . . ?
O12 Ni2 O1 C2 -145.8(3) . . . . ?
O15 Ni2 O1 C2 136.8(6) . . . . ?
O4 Ni2 O1 C2 125.3(3) . . . . ?
O6 Ni2 O1 C2 -58.5(3) . . . . ?
Ni4 Ni2 O1 C2 170.8(3) . . . . ?
N2 Ni2 O1 Ni1 -99.37(15) . . . . ?
O12 Ni2 O1 Ni1 80.24(13) . . . . ?
O15 Ni2 O1 Ni1 2.9(7) . . . . ?
O4 Ni2 O1 Ni1 -8.61(12) . . . . ?
O6 Ni2 O1 Ni1 167.56(13) . . . . ?
Ni4 Ni2 O1 Ni1 36.83(10) . . . . ?
N2 Ni2 O1 Ni3 171.73(14) . . . . ?
O12 Ni2 O1 Ni3 -8.65(12) . . . . ?
O15 Ni2 O1 Ni3 -86.0(6) . . . . ?
O4 Ni2 O1 Ni3 -97.50(12) . . . . ?
O6 Ni2 O1 Ni3 78.66(13) . . . . ?
Ni4 Ni2 O1 Ni3 -52.06(9) . . . . ?
O7 Ni3 O1 C2 56.3(3) . . . . ?
N3 Ni3 O1 C2 -50.6(11) . . . . ?
O14 Ni3 O1 C2 -42.3(3) . . . . ?
O9 Ni3 O1 C2 -139.5(3) . . . . ?
O12 Ni3 O1 C2 143.5(3) . . . . ?
Ni1 Ni3 O1 C2 -123.9(4) . . . . ?
O7 Ni3 O1 Ni1 -179.77(13) . . . . ?
N3 Ni3 O1 Ni1 73.2(10) . . . . ?
O14 Ni3 O1 Ni1 81.61(13) . . . . ?
O9 Ni3 O1 Ni1 -15.60(12) . . . . ?
O12 Ni3 O1 Ni1 -92.67(12) . . . . ?
O7 Ni3 O1 Ni2 -78.75(13) . . . . ?
N3 Ni3 O1 Ni2 174.3(9) . . . . ?
O14 Ni3 O1 Ni2 -177.38(14) . . . . ?
O9 Ni3 O1 Ni2 85.42(13) . . . . ?
O12 Ni3 O1 Ni2 8.35(12) . . . . ?
Ni1 Ni3 O1 Ni2 101.02(13) . . . . ?
C6 C1 C7 N1 156.9(5) . . . . ?
C2 C1 C7 N1 -19.4(8) . . . . ?
C1 C7 N1 O2 -175.8(4) . . . . ?
C1 C7 N1 Ni1 9.5(7) . . . . ?
O13 Ni1 N1 C7 -77.1(4) . . . . ?
O9 Ni1 N1 C7 91(4) . . . . ?
O3 Ni1 N1 C7 -176.6(4) . . . . ?
O1 Ni1 N1 C7 13.8(4) . . . . ?
O4 Ni1 N1 C7 91.8(4) . . . . ?
Ni3 Ni1 N1 C7 -0.5(5) . . . . ?
O13 Ni1 N1 O2 108.8(3) . . . . ?
O9 Ni1 N1 O2 -83(4) . . . . ?
O3 Ni1 N1 O2 9.4(3) . . . . ?
O1 Ni1 N1 O2 -160.3(3) . . . . ?
O4 Ni1 N1 O2 -82.3(3) . . . . ?
Ni3 Ni1 N1 O2 -174.6(2) . . . . ?
C7 N1 O2 C8 143.6(4) . . . . ?
Ni1 N1 O2 C8 -41.5(5) . . . . ?
N1 O2 C8 C9 78.3(5) . . . . ?
O2 C8 C9 O3 -75.8(6) . . . . ?
C8 C9 O3 Ni1 36.2(6) . . . . ?
N1 Ni1 O3 C9 -7.3(4) . . . . ?
O13 Ni1 O3 C9 -98.0(4) . . . . ?
O9 Ni1 O3 C9 170.5(4) . . . . ?
O1 Ni1 O3 C9 103.0(7) . . . . ?
O4 Ni1 O3 C9 85.4(4) . . . . ?
Ni3 Ni1 O3 C9 176.2(3) . . . . ?
C15 C10 C11 O4 174.0(4) . . . . ?
C16 C10 C11 O4 -14.1(7) . . . . ?
C15 C10 C11 C12 -6.2(7) . . . . ?
C16 C10 C11 C12 165.7(5) . . . . ?
O4 C11 C12 C13 -177.4(4) . . . . ?
C10 C11 C12 C13 2.8(7) . . . . ?
C11 C12 C13 C14 2.3(8) . . . . ?
C12 C13 C14 C15 -3.8(8) . . . . ?
C13 C14 C15 C10 0.1(8) . . . . ?
C11 C10 C15 C14 4.9(7) . . . . ?
C16 C10 C15 C14 -167.9(5) . . . . ?
C12 C11 O4 Ni2 -135.5(4) . . . . ?
C10 C11 O4 Ni2 44.3(5) . . . . ?
C12 C11 O4 Ni4 -24.9(6) . . . . ?
C10 C11 O4 Ni4 154.9(3) . . . . ?
C12 C11 O4 Ni1 97.7(4) . . . . ?
C10 C11 O4 Ni1 -82.5(5) . . . . ?
N2 Ni2 O4 C11 -37.9(3) . . . . ?
O12 Ni2 O4 C11 147.0(3) . . . . ?
O15 Ni2 O4 C11 54.1(3) . . . . ?
O6 Ni2 O4 C11 -148.2(6) . . . . ?
O1 Ni2 O4 C11 -128.3(3) . . . . ?
Ni4 Ni2 O4 C11 130.9(3) . . . . ?
N2 Ni2 O4 Ni4 -168.87(14) . . . . ?
O12 Ni2 O4 Ni4 16.11(12) . . . . ?
O15 Ni2 O4 Ni4 -76.85(13) . . . . ?
O6 Ni2 O4 Ni4 80.9(6) . . . . ?
O1 Ni2 O4 Ni4 100.79(12) . . . . ?
N2 Ni2 O4 Ni1 98.66(15) . . . . ?
O12 Ni2 O4 Ni1 -76.36(13) . . . . ?
O15 Ni2 O4 Ni1 -169.33(13) . . . . ?
O6 Ni2 O4 Ni1 -11.5(7) . . . . ?
O1 Ni2 O4 Ni1 8.32(12) . . . . ?
Ni4 Ni2 O4 Ni1 -92.47(13) . . . . ?
O10 Ni4 O4 C11 57.6(4) . . . . ?
O16 Ni4 O4 C11 -43.3(4) . . . . ?
O12 Ni4 O4 C11 -139.4(4) . . . . ?
N4 Ni4 O4 C11 -38.3(9) . . . . ?
O9 Ni4 O4 C11 143.5(4) . . . . ?
Ni2 Ni4 O4 C11 -123.5(4) . . . . ?
O10 Ni4 O4 Ni2 -178.93(13) . . . . ?
O16 Ni4 O4 Ni2 80.17(13) . . . . ?
O12 Ni4 O4 Ni2 -15.99(12) . . . . ?
N4 Ni4 O4 Ni2 85.2(7) . . . . ?
O9 Ni4 O4 Ni2 -93.01(13) . . . . ?
O10 Ni4 O4 Ni1 -77.26(13) . . . . ?
O16 Ni4 O4 Ni1 -178.16(13) . . . . ?
O12 Ni4 O4 Ni1 85.69(13) . . . . ?
N4 Ni4 O4 Ni1 -173.1(6) . . . . ?
O9 Ni4 O4 Ni1 8.66(12) . . . . ?
Ni2 Ni4 O4 Ni1 101.67(14) . . . . ?
N1 Ni1 O4 C11 34.0(3) . . . . ?
O13 Ni1 O4 C11 138.2(6) . . . . ?
O9 Ni1 O4 C11 -146.0(3) . . . . ?
O3 Ni1 O4 C11 -58.8(3) . . . . ?
O1 Ni1 O4 C11 124.6(3) . . . . ?
Ni3 Ni1 O4 C11 170.5(3) . . . . ?
N1 Ni1 O4 Ni2 -99.23(15) . . . . ?
O13 Ni1 O4 Ni2 5.0(7) . . . . ?
O9 Ni1 O4 Ni2 80.73(13) . . . . ?
O3 Ni1 O4 Ni2 167.94(14) . . . . ?
O1 Ni1 O4 Ni2 -8.66(12) . . . . ?
Ni3 Ni1 O4 Ni2 37.23(10) . . . . ?
N1 Ni1 O4 Ni4 171.12(14) . . . . ?
O13 Ni1 O4 Ni4 -84.7(6) . . . . ?
O9 Ni1 O4 Ni4 -8.92(12) . . . . ?
O3 Ni1 O4 Ni4 78.29(13) . . . . ?
O1 Ni1 O4 Ni4 -98.31(13) . . . . ?
Ni3 Ni1 O4 Ni4 -52.42(9) . . . . ?
C15 C10 C16 N2 152.7(5) . . . . ?
C11 C10 C16 N2 -19.5(8) . . . . ?
C10 C16 N2 O5 -174.3(4) . . . . ?
C10 C16 N2 Ni2 14.2(7) . . . . ?
O12 Ni2 N2 C16 84.3(17) . . . . ?
O15 Ni2 N2 C16 -79.8(4) . . . . ?
O4 Ni2 N2 C16 10.5(4) . . . . ?
O6 Ni2 N2 C16 179.9(4) . . . . ?
O1 Ni2 N2 C16 88.6(4) . . . . ?
Ni4 Ni2 N2 C16 -1.1(5) . . . . ?
O12 Ni2 N2 O5 -86.1(17) . . . . ?
O15 Ni2 N2 O5 109.8(3) . . . . ?
O4 Ni2 N2 O5 -159.9(3) . . . . ?
O6 Ni2 N2 O5 9.4(3) . . . . ?
O1 Ni2 N2 O5 -81.9(3) . . . . ?
Ni4 Ni2 N2 O5 -171.6(2) . . . . ?
C16 N2 O5 C17 144.9(4) . . . . ?
Ni2 N2 O5 C17 -43.3(5) . . . . ?
N2 O5 C17 C18 81.4(5) . . . . ?
O5 C17 C18 O6 -75.7(5) . . . . ?
C17 C18 O6 Ni2 32.5(5) . . . . ?
N2 Ni2 O6 C18 -4.5(4) . . . . ?
O12 Ni2 O6 C18 170.3(4) . . . . ?
O15 Ni2 O6 C18 -97.1(4) . . . . ?
O4 Ni2 O6 C18 105.5(7) . . . . ?
O1 Ni2 O6 C18 86.1(4) . . . . ?
Ni4 Ni2 O6 C18 176.4(3) . . . . ?
O7 C19 C20 C21 179.5(4) . . . . ?
C24 C19 C20 C21 -0.7(7) . . . . ?
O7 C19 C20 C25 0.1(8) . . . . ?
C24 C19 C20 C25 179.9(5) . . . . ?
C19 C20 C21 C22 1.0(8) . . . . ?
C25 C20 C21 C22 -179.5(5) . . . . ?
C20 C21 C22 C23 -0.9(8) . . . . ?
C21 C22 C23 C24 0.5(8) . . . . ?
C22 C23 C24 C19 -0.3(8) . . . . ?
O7 C19 C24 C23 -179.9(5) . . . . ?
C20 C19 C24 C23 0.4(7) . . . . ?
C24 C19 O7 Ni3 179.1(3) . . . . ?
C20 C19 O7 Ni3 -1.1(7) . . . . ?
N3 Ni3 O7 C19 2.9(4) . . . . ?
O14 Ni3 O7 C19 -86.1(4) . . . . ?
O9 Ni3 O7 C19 103.2(6) . . . . ?
O12 Ni3 O7 C19 108.5(4) . . . . ?
O1 Ni3 O7 C19 -169.2(4) . . . . ?
Ni1 Ni3 O7 C19 -169.5(3) . . . . ?
C21 C20 C25 N3 177.6(5) . . . . ?
C19 C20 C25 N3 -3.0(8) . . . . ?
C20 C25 N3 O8 -177.4(4) . . . . ?
C20 C25 N3 Ni3 6.4(7) . . . . ?
O7 Ni3 N3 C25 -5.5(4) . . . . ?
O14 Ni3 N3 C25 93.5(4) . . . . ?
O9 Ni3 N3 C25 -169.9(4) . . . . ?
O12 Ni3 N3 C25 -92.7(4) . . . . ?
O1 Ni3 N3 C25 101.8(10) . . . . ?
Ni1 Ni3 N3 C25 167.6(3) . . . . ?
O7 Ni3 N3 O8 178.7(3) . . . . ?
O14 Ni3 N3 O8 -82.3(3) . . . . ?
O9 Ni3 N3 O8 14.3(3) . . . . ?
O12 Ni3 N3 O8 91.5(3) . . . . ?
O1 Ni3 N3 O8 -74.0(11) . . . . ?
Ni1 Ni3 N3 O8 -8.2(4) . . . . ?
C25 N3 O8 C26 -149.2(4) . . . . ?
Ni3 N3 O8 C26 27.3(5) . . . . ?
N3 O8 C26 C27 -72.9(6) . . . . ?
O8 C26 C27 O9 59.2(7) . . . . ?
C26 C27 O9 Ni1 112.8(4) . . . . ?
C26 C27 O9 Ni3 -1.9(6) . . . . ?
C26 C27 O9 Ni4 -128.6(4) . . . . ?
N1 Ni1 O9 C27 138(4) . . . . ?
O13 Ni1 O9 C27 -53.7(3) . . . . ?
O3 Ni1 O9 C27 45.6(3) . . . . ?
O1 Ni1 O9 C27 -144.6(3) . . . . ?
O4 Ni1 O9 C27 137.4(3) . . . . ?
Ni3 Ni1 O9 C27 -128.0(4) . . . . ?
N1 Ni1 O9 Ni3 -94(4) . . . . ?
O13 Ni1 O9 Ni3 74.31(14) . . . . ?
O3 Ni1 O9 Ni3 173.68(14) . . . . ?
O1 Ni1 O9 Ni3 -16.54(13) . . . . ?
O4 Ni1 O9 Ni3 -94.57(13) . . . . ?
N1 Ni1 O9 Ni4 10(4) . . . . ?
O13 Ni1 O9 Ni4 178.01(13) . . . . ?
O3 Ni1 O9 Ni4 -82.61(14) . . . . ?
O1 Ni1 O9 Ni4 87.17(13) . . . . ?
O4 Ni1 O9 Ni4 9.14(13) . . . . ?
Ni3 Ni1 O9 Ni4 103.70(15) . . . . ?
O7 Ni3 O9 C27 -126.3(5) . . . . ?
N3 Ni3 O9 C27 -26.7(3) . . . . ?
O14 Ni3 O9 C27 62.9(3) . . . . ?
O12 Ni3 O9 C27 -131.8(3) . . . . ?
O1 Ni3 O9 C27 145.1(3) . . . . ?
Ni1 Ni3 O9 C27 129.1(4) . . . . ?
O7 Ni3 O9 Ni1 104.5(4) . . . . ?
N3 Ni3 O9 Ni1 -155.88(14) . . . . ?
O14 Ni3 O9 Ni1 -66.26(14) . . . . ?
O12 Ni3 O9 Ni1 99.01(13) . . . . ?
O1 Ni3 O9 Ni1 15.91(12) . . . . ?
O7 Ni3 O9 Ni4 6.6(5) . . . . ?
N3 Ni3 O9 Ni4 106.23(15) . . . . ?
O14 Ni3 O9 Ni4 -164.14(13) . . . . ?
O12 Ni3 O9 Ni4 1.12(12) . . . . ?
O1 Ni3 O9 Ni4 -81.98(13) . . . . ?
Ni1 Ni3 O9 Ni4 -97.89(15) . . . . ?
O10 Ni4 O9 C27 -47.5(3) . . . . ?
O16 Ni4 O9 C27 -172.4(5) . . . . ?
O12 Ni4 O9 C27 133.3(3) . . . . ?
N4 Ni4 O9 C27 40.1(3) . . . . ?
O4 Ni4 O9 C27 -140.2(3) . . . . ?
Ni2 Ni4 O9 C27 175.4(3) . . . . ?
O10 Ni4 O9 Ni1 83.58(13) . . . . ?
O16 Ni4 O9 Ni1 -41.3(6) . . . . ?
O12 Ni4 O9 Ni1 -95.65(14) . . . . ?
N4 Ni4 O9 Ni1 171.19(14) . . . . ?
O4 Ni4 O9 Ni1 -9.21(13) . . . . ?
Ni2 Ni4 O9 Ni1 -53.55(10) . . . . ?
O10 Ni4 O9 Ni3 178.08(14) . . . . ?
O16 Ni4 O9 Ni3 53.2(6) . . . . ?
O12 Ni4 O9 Ni3 -1.15(12) . . . . ?
N4 Ni4 O9 Ni3 -94.32(16) . . . . ?
O4 Ni4 O9 Ni3 85.29(14) . . . . ?
Ni2 Ni4 O9 Ni3 40.95(11) . . . . ?
O10 C28 C29 C30 176.5(4) . . . . ?
C33 C28 C29 C30 -3.8(7) . . . . ?
O10 C28 C29 C34 -3.4(8) . . . . ?
C33 C28 C29 C34 176.4(5) . . . . ?
C28 C29 C30 C31 2.9(8) . . . . ?
C34 C29 C30 C31 -177.2(5) . . . . ?
C29 C30 C31 C32 -0.1(9) . . . . ?
C30 C31 C32 C33 -1.7(9) . . . . ?
C31 C32 C33 C28 0.7(9) . . . . ?
O10 C28 C33 C32 -178.2(5) . . . . ?
C29 C28 C33 C32 2.0(8) . . . . ?
C33 C28 O10 Ni4 176.7(3) . . . . ?
C29 C28 O10 Ni4 -3.5(7) . . . . ?
O16 Ni4 O10 C28 -68.6(4) . . . . ?
O12 Ni4 O10 C28 124.7(5) . . . . ?
N4 Ni4 O10 C28 13.8(4) . . . . ?
O9 Ni4 O10 C28 122.1(4) . . . . ?
O4 Ni4 O10 C28 -154.2(4) . . . . ?
Ni2 Ni4 O10 C28 -155.3(3) . . . . ?
C30 C29 C34 N4 170.6(5) . . . . ?
C28 C29 C34 N4 -9.6(8) . . . . ?
C29 C34 N4 O11 176.7(4) . . . . ?
C29 C34 N4 Ni4 26.7(7) . . . . ?
O10 Ni4 N4 C34 -24.6(4) . . . . ?
O16 Ni4 N4 C34 76.7(4) . . . . ?
O12 Ni4 N4 C34 171.6(4) . . . . ?
O9 Ni4 N4 C34 -110.3(4) . . . . ?
O4 Ni4 N4 C34 71.6(8) . . . . ?
Ni2 Ni4 N4 C34 145.1(3) . . . . ?
O10 Ni4 N4 O11 -172.1(3) . . . . ?
O16 Ni4 N4 O11 -70.8(3) . . . . ?
O12 Ni4 N4 O11 24.0(3) . . . . ?
O9 Ni4 N4 O11 102.2(3) . . . . ?
O4 Ni4 N4 O11 -75.9(8) . . . . ?
Ni2 Ni4 N4 O11 -2.4(4) . . . . ?
C34 N4 O11 C35 161.0(4) . . . . ?
Ni4 N4 O11 C35 -47.1(4) . . . . ?
N4 O11 C35 C36 74.7(5) . . . . ?
O11 C35 C36 O12 -78.9(5) . . . . ?
C35 C36 O12 Ni2 160.9(3) . . . . ?
C35 C36 O12 Ni4 50.6(5) . . . . ?
C35 C36 O12 Ni3 -74.4(5) . . . . ?
N2 Ni2 O12 C36 147.8(16) . . . . ?
O15 Ni2 O12 C36 -48.1(3) . . . . ?
O4 Ni2 O12 C36 -138.3(3) . . . . ?
O6 Ni2 O12 C36 52.0(3) . . . . ?
O1 Ni2 O12 C36 143.5(3) . . . . ?
Ni4 Ni2 O12 C36 -121.3(4) . . . . ?
N2 Ni2 O12 Ni4 -90.9(17) . . . . ?
O15 Ni2 O12 Ni4 73.20(13) . . . . ?
O4 Ni2 O12 Ni4 -16.96(13) . . . . ?
O6 Ni2 O12 Ni4 173.30(14) . . . . ?
O1 Ni2 O12 Ni4 -95.18(13) . . . . ?
N2 Ni2 O12 Ni3 13.3(17) . . . . ?
O15 Ni2 O12 Ni3 177.38(13) . . . . ?
O4 Ni2 O12 Ni3 87.22(14) . . . . ?
O6 Ni2 O12 Ni3 -82.52(14) . . . . ?
O1 Ni2 O12 Ni3 9.01(13) . . . . ?
Ni4 Ni2 O12 Ni3 104.18(15) . . . . ?
O10 Ni4 O12 C36 -135.3(4) . . . . ?
O16 Ni4 O12 C36 57.8(3) . . . . ?
N4 Ni4 O12 C36 -25.6(3) . . . . ?
O9 Ni4 O12 C36 -132.7(3) . . . . ?
O4 Ni4 O12 C36 142.5(3) . . . . ?
Ni2 Ni4 O12 C36 126.1(3) . . . . ?
O10 Ni4 O12 Ni2 98.6(4) . . . . ?
O16 Ni4 O12 Ni2 -68.34(13) . . . . ?
N4 Ni4 O12 Ni2 -151.70(14) . . . . ?
O9 Ni4 O12 Ni2 101.19(13) . . . . ?
O4 Ni4 O12 Ni2 16.38(12) . . . . ?
O10 Ni4 O12 Ni3 -1.5(5) . . . . ?
O16 Ni4 O12 Ni3 -168.41(13) . . . . ?
N4 Ni4 O12 Ni3 108.23(15) . . . . ?
O9 Ni4 O12 Ni3 1.12(12) . . . . ?
O4 Ni4 O12 Ni3 -83.69(14) . . . . ?
Ni2 Ni4 O12 Ni3 -100.07(15) . . . . ?
O7 Ni3 O12 C36 -49.6(3) . . . . ?
N3 Ni3 O12 C36 38.7(3) . . . . ?
O14 Ni3 O12 C36 -164.5(4) . . . . ?
O9 Ni3 O12 C36 128.9(3) . . . . ?
O1 Ni3 O12 C36 -143.4(3) . . . . ?
Ni1 Ni3 O12 C36 171.9(3) . . . . ?
O7 Ni3 O12 Ni2 84.72(14) . . . . ?
N3 Ni3 O12 Ni2 173.03(14) . . . . ?
O14 Ni3 O12 Ni2 -30.1(5) . . . . ?
O9 Ni3 O12 Ni2 -96.77(14) . . . . ?
O1 Ni3 O12 Ni2 -9.04(13) . . . . ?
Ni1 Ni3 O12 Ni2 -53.74(10) . . . . ?
O7 Ni3 O12 Ni4 -179.66(14) . . . . ?
N3 Ni3 O12 Ni4 -91.35(16) . . . . ?
O14 Ni3 O12 Ni4 65.5(5) . . . . ?
O9 Ni3 O12 Ni4 -1.16(12) . . . . ?
O1 Ni3 O12 Ni4 86.58(14) . . . . ?
Ni1 Ni3 O12 Ni4 41.88(10) . . . . ?
N1 Ni1 O13 C37 120.7(4) . . . . ?
O9 Ni1 O13 C37 -58.9(4) . . . . ?
O3 Ni1 O13 C37 -146.5(4) . . . . ?
O1 Ni1 O13 C37 29.5(4) . . . . ?
O4 Ni1 O13 C37 16.2(8) . . . . ?
Ni3 Ni1 O13 C37 -16.5(3) . . . . ?
O7 Ni3 O14 C37 -144.1(4) . . . . ?
N3 Ni3 O14 C37 127.0(4) . . . . ?
O9 Ni3 O14 C37 33.4(4) . . . . ?
O12 Ni3 O14 C37 -30.7(7) . . . . ?
O1 Ni3 O14 C37 -51.8(4) . . . . ?
Ni1 Ni3 O14 C37 -6.7(4) . . . . ?
Ni1 O13 C37 O14 18.1(7) . . . . ?
Ni1 O13 C37 C38 -163.2(3) . . . . ?
Ni3 O14 C37 O13 -3.6(7) . . . . ?
Ni3 O14 C37 C38 177.7(3) . . . . ?
N2 Ni2 O15 C39 124.6(4) . . . . ?
O12 Ni2 O15 C39 -54.0(4) . . . . ?
O4 Ni2 O15 C39 33.7(4) . . . . ?
O6 Ni2 O15 C39 -142.0(3) . . . . ?
O1 Ni2 O15 C39 22.5(8) . . . . ?
Ni4 Ni2 O15 C39 -12.0(3) . . . . ?
O10 Ni4 O16 C39 -137.9(4) . . . . ?
O12 Ni4 O16 C39 38.2(4) . . . . ?
N4 Ni4 O16 C39 134.7(4) . . . . ?
O9 Ni4 O16 C39 -14.3(8) . . . . ?
O4 Ni4 O16 C39 -46.4(4) . . . . ?
Ni2 Ni4 O16 C39 -1.9(3) . . . . ?
Ni4 O16 C39 O15 -6.9(7) . . . . ?
Ni4 O16 C39 C40 171.5(3) . . . . ?
Ni2 O15 C39 O16 15.5(6) . . . . ?
Ni2 O15 C39 C40 -162.8(3) . . . . ?
